data_7245493
loop_
_publ_author_name
'Zhao, Qiang'
'Li, Qi-yang'
'Li, Jing'

_publ_section_title
;
 Structures, fluorescence and magnetism of a series of coordination
 polymers driven by a tricarboxypyridine ligand
;
_journal_name_full CrystEngComm
_journal_paper_doi 10.1039/D2CE00726F
_journal_year 2022
_chemical_formula_sum 'C28 H20 Co N2 O16'
_chemical_formula_weight 699.40
_space_group_IT_number 2
_space_group_name_Hall '-P 1'
_space_group_name_H-M_alt 'P -1'
_symmetry_cell_setting triclinic
_symmetry_space_group_name_H-M 'P -1'
_atom_sites_solution_hydrogens geom
_atom_sites_solution_primary direct
_atom_sites_solution_secondary difmap
_audit_creation_method SHELXL-97
_audit_update_record
;
2022-05-20 deposited with the CCDC.	2022-08-24 downloaded from the CCDC.
;
_cell_angle_alpha 78.243(6)
_cell_angle_beta 88.144(6)
_cell_angle_gamma 61.759(6)
_cell_formula_units_Z 1
_cell_length_a 8.130(3)
_cell_length_b 8.482(3)
_cell_length_c 11.025(4)
_cell_measurement_reflns_used 1357
_cell_measurement_temperature 293(2)
_cell_measurement_theta_max 55.462
_cell_measurement_theta_min 5.704
_cell_volume 653.9(4)
_computing_structure_refinement 'SHELXL-97 (Sheldrick, 1997)'
_computing_structure_solution 'SHELXS-97 (Sheldrick, 1990)'
_diffrn_ambient_temperature 293(2)
_diffrn_measured_fraction_theta_full 0.980
_diffrn_measured_fraction_theta_max 0.980
_diffrn_measurement_device_type 'CCD area detector'
_diffrn_measurement_method 'phi and omega scans'
_diffrn_radiation_monochromator graphite
_diffrn_radiation_source 'fine-focus sealed tube'
_diffrn_radiation_type MoK\a
_diffrn_radiation_wavelength 0.71073
_diffrn_reflns_av_R_equivalents 0.0266
_diffrn_reflns_av_sigmaI/netI 0.0551
_diffrn_reflns_limit_h_max 9
_diffrn_reflns_limit_h_min -9
_diffrn_reflns_limit_k_max 9
_diffrn_reflns_limit_k_min -10
_diffrn_reflns_limit_l_max 12
_diffrn_reflns_limit_l_min -13
_diffrn_reflns_number 3140
_diffrn_reflns_theta_full 25.01
_diffrn_reflns_theta_max 25.01
_diffrn_reflns_theta_min 1.89
_exptl_absorpt_coefficient_mu 0.749
_exptl_crystal_colour lightred
_exptl_crystal_density_diffrn 1.756
_exptl_crystal_density_method 'not measured'
_exptl_crystal_description block
_exptl_crystal_F_000 349
_refine_diff_density_max 0.684
_refine_diff_density_min -0.737
_refine_diff_density_rms 0.117
_refine_ls_extinction_method none
_refine_ls_goodness_of_fit_ref 1.095
_refine_ls_hydrogen_treatment mixed
_refine_ls_matrix_type full
_refine_ls_number_parameters 214
_refine_ls_number_reflns 2254
_refine_ls_number_restraints 0
_refine_ls_restrained_S_all 1.095
_refine_ls_R_factor_all 0.0679
_refine_ls_R_factor_gt 0.0540
_refine_ls_shift/su_max 0.003
_refine_ls_shift/su_mean 0.001
_refine_ls_structure_factor_coef Fsqd
_refine_ls_weighting_details 'calc w=1/[\s^2^(Fo^2^)+(0.1080P)^2^+0.2322P] where P=(Fo^2^+2Fc^2^)/3'
_refine_ls_weighting_scheme calc
_refine_ls_wR_factor_gt 0.1487
_refine_ls_wR_factor_ref 0.1709
_reflns_number_gt 1806
_reflns_number_total 2254
_reflns_threshold_expression >2sigma(I)
_cod_data_source_file d2ce00726f2.cif
_cod_data_source_block 6
_cod_original_sg_symbol_H-M P-1
_cod_database_code 7245493

loop_
_symmetry_equiv_pos_as_xyz
'x, y, z'
'-x, -y, -z'

loop_
_atom_site_label
_atom_site_type_symbol
_atom_site_fract_x
_atom_site_fract_y
_atom_site_fract_z
_atom_site_U_iso_or_equiv
_atom_site_adp_type
_atom_site_occupancy
_atom_site_symmetry_multiplicity
_atom_site_calc_flag
_atom_site_refinement_flags
_atom_site_disorder_assembly
_atom_site_disorder_group
Co1 Co 0.5000 0.0000 0.5000 0.0214(3) Uani 1 2 d S . .
O1 O 0.5912(4) 0.0988(4) 0.3388(3) 0.0290(7) Uani 1 1 d . . .
O3 O 0.3555(4) 0.2163(4) 0.1935(3) 0.0296(7) Uani 1 1 d . . .
O2 O 0.2388(4) 0.0869(4) 0.4036(3) 0.0295(7) Uani 1 1 d . . .
O6 O 0.5211(4) 0.5017(4) 0.2476(3) 0.0280(7) Uani 1 1 d . . .
O4 O 0.7023(5) -0.1058(4) 0.1066(3) 0.0338(8) Uani 1 1 d . . .
O5 O 0.7202(5) -0.0019(4) -0.0938(3) 0.0346(8) Uani 1 1 d . . .
O8 O 1.0489(5) 0.2877(4) 0.6866(3) 0.0365(8) Uani 1 1 d . . .
O7 O 0.9680(5) 0.0887(4) 0.6375(3) 0.0427(9) Uani 1 1 d . . .
N1 N 0.6134(5) 0.7256(4) 0.4629(3) 0.0239(8) Uani 1 1 d . . .
C1 C 0.5149(6) 0.1812(5) 0.2321(4) 0.0232(9) Uani 1 1 d . . .
C11 C 0.8129(6) 0.3997(6) 0.5267(4) 0.0247(9) Uani 1 1 d . . .
C10 C 0.7440(6) 0.3693(5) 0.4258(4) 0.0242(9) Uani 1 1 d . . .
H10A H 0.7865 0.2514 0.4133 0.029 Uiso 1 1 calc R . .
C2 C 0.6263(6) 0.2511(5) 0.1454(4) 0.0214(9) Uani 1 1 d . . .
C3 C 0.7188(6) 0.1730(6) 0.0471(4) 0.0230(9) Uani 1 1 d . . .
C9 C 0.6107(6) 0.5191(6) 0.3449(4) 0.0219(9) Uani 1 1 d . . .
C8 C 0.6349(6) 0.4066(6) 0.1616(4) 0.0239(9) Uani 1 1 d . . .
C14 C 0.5499(6) 0.6926(6) 0.3642(4) 0.0246(9) Uani 1 1 d . . .
H14A H 0.4611 0.7916 0.3070 0.030 Uiso 1 1 calc R . .
C4 C 0.7113(6) 0.0088(6) 0.0244(4) 0.0251(9) Uani 1 1 d . . .
C13 C 0.7456(6) 0.5789(6) 0.5417(4) 0.0260(10) Uani 1 1 d . . .
H13A H 0.7943 0.5979 0.6092 0.031 Uiso 1 1 calc R . .
C12 C 0.9498(6) 0.2426(6) 0.6215(4) 0.0280(10) Uani 1 1 d . . .
C5 C 0.8176(6) 0.2431(6) -0.0276(4) 0.0287(10) Uani 1 1 d . . .
H5A H 0.8760 0.1902 -0.0935 0.034 Uiso 1 1 calc R . .
C6 C 0.8314(7) 0.3923(6) -0.0058(4) 0.0334(11) Uani 1 1 d . . .
H6A H 0.9035 0.4355 -0.0540 0.040 Uiso 1 1 calc R . .
C7 C 0.7365(6) 0.4755(6) 0.0886(4) 0.0297(10) Uani 1 1 d . . .
H7A H 0.7411 0.5778 0.1027 0.036 Uiso 1 1 calc R . .

loop_
_atom_site_aniso_label
_atom_site_aniso_U_11
_atom_site_aniso_U_22
_atom_site_aniso_U_33
_atom_site_aniso_U_23
_atom_site_aniso_U_13
_atom_site_aniso_U_12
Co1 0.0266(5) 0.0213(5) 0.0179(5) -0.0009(3) -0.0044(3) -0.0137(4)
O1 0.0334(17) 0.0356(17) 0.0182(16) 0.0039(13) -0.0058(13) -0.0199(15)
O3 0.0337(18) 0.0339(17) 0.0271(17) -0.0033(14) -0.0065(14) -0.0215(14)
O2 0.0318(17) 0.0305(16) 0.0293(17) -0.0038(13) -0.0071(14) -0.0178(14)
O6 0.0309(17) 0.0300(16) 0.0261(16) -0.0093(13) -0.0060(13) -0.0150(14)
O4 0.051(2) 0.0258(16) 0.0284(18) -0.0030(14) -0.0012(15) -0.0225(16)
O5 0.053(2) 0.0399(18) 0.0224(17) -0.0090(14) -0.0014(15) -0.0304(17)
O8 0.0396(19) 0.0375(18) 0.0335(18) 0.0042(15) -0.0154(15) -0.0227(16)
O7 0.041(2) 0.0272(18) 0.056(2) 0.0094(16) -0.0161(17) -0.0194(16)
N1 0.0277(19) 0.0210(17) 0.0233(19) -0.0018(14) -0.0049(15) -0.0126(15)
C1 0.029(2) 0.020(2) 0.022(2) -0.0079(17) -0.0017(18) -0.0115(18)
C11 0.024(2) 0.022(2) 0.029(2) -0.0020(18) -0.0012(18) -0.0132(18)
C10 0.027(2) 0.020(2) 0.028(2) -0.0044(18) -0.0017(18) -0.0127(18)
C2 0.026(2) 0.020(2) 0.016(2) 0.0038(16) -0.0079(17) -0.0120(18)
C3 0.029(2) 0.023(2) 0.016(2) 0.0020(16) -0.0063(17) -0.0139(18)
C9 0.027(2) 0.027(2) 0.017(2) -0.0029(17) -0.0018(17) -0.0177(19)
C8 0.029(2) 0.025(2) 0.017(2) -0.0016(17) -0.0083(17) -0.0125(19)
C14 0.031(2) 0.029(2) 0.017(2) -0.0003(17) -0.0035(18) -0.0171(19)
C4 0.026(2) 0.023(2) 0.027(2) -0.0037(18) -0.0050(18) -0.0121(18)
C13 0.031(2) 0.033(2) 0.021(2) -0.0026(18) -0.0009(18) -0.022(2)
C12 0.028(2) 0.034(3) 0.023(2) 0.0015(19) 0.0008(19) -0.019(2)
C5 0.029(2) 0.029(2) 0.027(2) -0.0031(19) -0.0023(19) -0.0142(19)
C6 0.032(3) 0.033(2) 0.038(3) 0.000(2) -0.003(2) -0.021(2)
C7 0.035(3) 0.026(2) 0.033(3) -0.0025(19) -0.007(2) -0.019(2)

loop_
_atom_type_symbol
_atom_type_description
_atom_type_scat_dispersion_real
_atom_type_scat_dispersion_imag
_atom_type_scat_source
C C 0.0033 0.0016 'International Tables Vol C Tables 4.2.6.8 and 6.1.1.4'
H H 0.0000 0.0000 'International Tables Vol C Tables 4.2.6.8 and 6.1.1.4'
Co Co 0.3494 0.9721 'International Tables Vol C Tables 4.2.6.8 and 6.1.1.4'
N N 0.0061 0.0033 'International Tables Vol C Tables 4.2.6.8 and 6.1.1.4'
O O 0.0106 0.0060 'International Tables Vol C Tables 4.2.6.8 and 6.1.1.4'

loop_
_geom_angle_atom_site_label_1
_geom_angle_atom_site_label_2
_geom_angle_atom_site_label_3
_geom_angle
_geom_angle_site_symmetry_1
_geom_angle_site_symmetry_3
_geom_angle_publ_flag
O1 Co1 O1 180.0 2_656 . ?
O1 Co1 O2 90.05(12) 2_656 2_656 ?
O1 Co1 O2 89.95(12) . 2_656 ?
O1 Co1 O2 89.95(12) 2_656 . ?
O1 Co1 O2 90.05(12) . . ?
O2 Co1 O2 180.0 2_656 . ?
O1 Co1 N1 93.55(13) 2_656 2_666 ?
O1 Co1 N1 86.45(13) . 2_666 ?
O2 Co1 N1 91.71(12) 2_656 2_666 ?
O2 Co1 N1 88.29(12) . 2_666 ?
O1 Co1 N1 86.45(13) 2_656 1_545 ?
O1 Co1 N1 93.55(13) . 1_545 ?
O2 Co1 N1 88.29(12) 2_656 1_545 ?
O2 Co1 N1 91.71(12) . 1_545 ?
N1 Co1 N1 180.000(1) 2_666 1_545 ?
C1 O1 Co1 133.1(3) . . ?
C9 O6 C8 116.7(3) . . ?
C13 N1 C14 116.7(4) . . ?
C13 N1 Co1 120.9(3) . 1_565 ?
C14 N1 Co1 122.4(3) . 1_565 ?
O1 C1 O3 126.2(4) . . ?
O1 C1 C2 115.3(4) . . ?
O3 C1 C2 118.5(4) . . ?
C10 C11 C13 119.2(4) . . ?
C10 C11 C12 120.3(4) . . ?
C13 C11 C12 120.4(4) . . ?
C9 C10 C11 117.7(4) . . ?
C9 C10 H10A 121.2 . . ?
C11 C10 H10A 121.2 . . ?
C3 C2 C8 116.8(4) . . ?
C3 C2 C1 124.3(3) . . ?
C8 C2 C1 118.9(4) . . ?
C5 C3 C2 121.2(4) . . ?
C5 C3 C4 119.8(4) . . ?
C2 C3 C4 119.0(4) . . ?
C14 C9 C10 120.5(4) . . ?
C14 C9 O6 117.4(4) . . ?
C10 C9 O6 121.9(4) . . ?
C7 C8 O6 120.1(4) . . ?
C7 C8 C2 122.2(4) . . ?
O6 C8 C2 117.3(4) . . ?
N1 C14 C9 122.9(4) . . ?
N1 C14 H14A 118.6 . . ?
C9 C14 H14A 118.6 . . ?
O4 C4 O5 123.3(4) . . ?
O4 C4 C3 123.4(4) . . ?
O5 C4 C3 113.3(4) . . ?
N1 C13 C11 123.0(4) . . ?
N1 C13 H13A 118.5 . . ?
C11 C13 H13A 118.5 . . ?
O7 C12 O8 123.7(4) . . ?
O7 C12 C11 123.3(4) . . ?
O8 C12 C11 113.0(4) . . ?
C3 C5 C6 120.8(4) . . ?
C3 C5 H5A 119.6 . . ?
C6 C5 H5A 119.6 . . ?
C7 C6 C5 119.1(4) . . ?
C7 C6 H6A 120.5 . . ?
C5 C6 H6A 120.5 . . ?
C8 C7 C6 119.8(4) . . ?
C8 C7 H7A 120.1 . . ?
C6 C7 H7A 120.1 . . ?

loop_
_geom_bond_atom_site_label_1
_geom_bond_atom_site_label_2
_geom_bond_distance
_geom_bond_site_symmetry_2
_geom_bond_publ_flag
Co1 O1 2.075(3) 2_656 ?
Co1 O1 2.075(3) . ?
Co1 O2 2.128(3) 2_656 ?
Co1 O2 2.128(3) . ?
Co1 N1 2.183(3) 2_666 ?
Co1 N1 2.183(3) 1_545 ?
O1 C1 1.249(5) . ?
O3 C1 1.252(5) . ?
O6 C9 1.385(5) . ?
O6 C8 1.398(5) . ?
O4 C4 1.215(5) . ?
O5 C4 1.323(5) . ?
O8 C12 1.324(5) . ?
O7 C12 1.217(5) . ?
N1 C13 1.346(6) . ?
N1 C14 1.351(5) . ?
N1 Co1 2.183(3) 1_565 ?
C1 C2 1.519(6) . ?
C11 C10 1.382(6) . ?
C11 C13 1.396(6) . ?
C11 C12 1.487(6) . ?
C10 C9 1.372(6) . ?
C10 H10A 0.9300 . ?
C2 C3 1.395(6) . ?
C2 C8 1.400(6) . ?
C3 C5 1.374(6) . ?
C3 C4 1.493(6) . ?
C9 C14 1.374(6) . ?
C8 C7 1.376(6) . ?
C14 H14A 0.9300 . ?
C13 H13A 0.9300 . ?
C5 C6 1.390(6) . ?
C5 H5A 0.9300 . ?
C6 C7 1.381(7) . ?
C6 H6A 0.9300 . ?
C7 H7A 0.9300 . ?

loop_
_geom_torsion_atom_site_label_1
_geom_torsion_atom_site_label_2
_geom_torsion_atom_site_label_3
_geom_torsion_atom_site_label_4
_geom_torsion
_geom_torsion_site_symmetry_1
_geom_torsion_site_symmetry_2
_geom_torsion_site_symmetry_3
_geom_torsion_site_symmetry_4
_geom_torsion_publ_flag
O1 Co1 O1 C1 27(100) 2_656 . . . ?
O2 Co1 O1 C1 -177.6(4) 2_656 . . . ?
O2 Co1 O1 C1 2.4(4) . . . . ?
N1 Co1 O1 C1 -85.9(4) 2_666 . . . ?
N1 Co1 O1 C1 94.1(4) 1_545 . . . ?
Co1 O1 C1 O3 -4.8(7) . . . . ?
Co1 O1 C1 C2 172.2(2) . . . . ?
C13 C11 C10 C9 -0.2(6) . . . . ?
C12 C11 C10 C9 176.7(4) . . . . ?
O1 C1 C2 C3 106.3(5) . . . . ?
O3 C1 C2 C3 -76.4(5) . . . . ?
O1 C1 C2 C8 -75.2(5) . . . . ?
O3 C1 C2 C8 102.0(4) . . . . ?
C8 C2 C3 C5 1.7(6) . . . . ?
C1 C2 C3 C5 -179.8(4) . . . . ?
C8 C2 C3 C4 -179.0(4) . . . . ?
C1 C2 C3 C4 -0.5(6) . . . . ?
C11 C10 C9 C14 0.3(6) . . . . ?
C11 C10 C9 O6 -174.0(4) . . . . ?
C8 O6 C9 C14 126.9(4) . . . . ?
C8 O6 C9 C10 -58.5(5) . . . . ?
C9 O6 C8 C7 -64.8(5) . . . . ?
C9 O6 C8 C2 121.2(4) . . . . ?
C3 C2 C8 C7 -3.0(6) . . . . ?
C1 C2 C8 C7 178.5(4) . . . . ?
C3 C2 C8 O6 170.9(3) . . . . ?
C1 C2 C8 O6 -7.6(5) . . . . ?
C13 N1 C14 C9 1.8(6) . . . . ?
Co1 N1 C14 C9 -175.2(3) 1_565 . . . ?
C10 C9 C14 N1 -1.1(7) . . . . ?
O6 C9 C14 N1 173.5(4) . . . . ?
C5 C3 C4 O4 147.4(4) . . . . ?
C2 C3 C4 O4 -31.9(6) . . . . ?
C5 C3 C4 O5 -31.0(6) . . . . ?
C2 C3 C4 O5 149.7(4) . . . . ?
C14 N1 C13 C11 -1.7(6) . . . . ?
Co1 N1 C13 C11 175.4(3) 1_565 . . . ?
C10 C11 C13 N1 0.9(7) . . . . ?
C12 C11 C13 N1 -175.9(4) . . . . ?
C10 C11 C12 O7 -21.6(7) . . . . ?
C13 C11 C12 O7 155.2(4) . . . . ?
C10 C11 C12 O8 158.5(4) . . . . ?
C13 C11 C12 O8 -24.6(6) . . . . ?
C2 C3 C5 C6 1.3(7) . . . . ?
C4 C3 C5 C6 -178.0(4) . . . . ?
C3 C5 C6 C7 -3.2(7) . . . . ?
O6 C8 C7 C6 -172.6(4) . . . . ?
C2 C8 C7 C6 1.2(7) . . . . ?
C5 C6 C7 C8 2.0(7) . . . . ?
